data_7158900
loop_
_publ_author_name
'S\'anchez Santos, Estela'
'Garrido-Gonz\'alez, Jos\'e J.'
'Fuentes de Arriba, Angel L.'
'Rodr\'iguez-Sahag\'un, Ligzajaya'
'Habib, Asmaa'
'Sanz, Francisca'
'Martin del Valle, Eva'
'Rodriguez Moran, Joaquin'
'Alcazar, Victoria'

_publ_section_title
;
 Tryptophan association in water driven by charge-transfer interactions
 with electron-deficient aromatic haptens
;
_journal_name_full 'Organic &amp; Biomolecular Chemistry'
_journal_paper_doi 10.1039/D2OB01650H
_journal_year 2022
_chemical_absolute_configuration rm
_chemical_formula_moiety 'C11 H12 N2 O2, C7 H4 N2 O6, C H4 O'
_chemical_formula_sum 'C19 H20 N4 O9'
_chemical_formula_weight 448.39
_space_group_IT_number 4
_space_group_name_Hall 'P 2yb'
_space_group_name_H-M_alt 'P 1 21 1'
_symmetry_cell_setting monoclinic
_symmetry_space_group_name_Hall 'P 2yb'
_symmetry_space_group_name_H-M 'P 1 21 1'
_atom_sites_solution_hydrogens geom
_atom_sites_solution_primary direct
_atom_sites_solution_secondary difmap
_audit_creation_method SHELXL-97
_audit_update_record
;
2022-06-15 deposited with the CCDC.	2022-09-27 downloaded from the CCDC.
;
_cell_angle_alpha 90.00
_cell_angle_beta 98.214(3)
_cell_angle_gamma 90.00
_cell_formula_units_Z 2
_cell_length_a 7.2094(4)
_cell_length_b 7.5386(3)
_cell_length_c 19.1587(8)
_cell_measurement_reflns_used 2715
_cell_measurement_temperature 298(2)
_cell_measurement_theta_max 64.22
_cell_measurement_theta_min 2.33
_cell_volume 1030.57(8)
_computing_cell_refinement 'SAINT (Bruker 2006)'
_computing_data_collection 'APEX 2 (Bruker 2006)'
_computing_data_reduction 'SAINT (Bruker 2006)'
_computing_molecular_graphics 'Mercury 4.0.0 (Macrae et al, 2008)'
_computing_publication_material 'Bruker SHELXTL'
_computing_structure_refinement 'SHELXL-97 (Sheldrick, 1997)'
_computing_structure_solution 'SHELXS-97 (Sheldrick, 1990)'
_diffrn_ambient_temperature 298(2)
_diffrn_measured_fraction_theta_full 0.946
_diffrn_measured_fraction_theta_max 0.946
_diffrn_measurement_device_type 'CCD area detector'
_diffrn_measurement_method 'phi and omega scans'
_diffrn_radiation_monochromator graphite
_diffrn_radiation_source 'fine-focus sealed tube'
_diffrn_radiation_type CuK\a
_diffrn_radiation_wavelength 1.54178
_diffrn_reflns_av_R_equivalents 0.0291
_diffrn_reflns_av_sigmaI/netI 0.0311
_diffrn_reflns_limit_h_max 8
_diffrn_reflns_limit_h_min -8
_diffrn_reflns_limit_k_max 6
_diffrn_reflns_limit_k_min -8
_diffrn_reflns_limit_l_max 22
_diffrn_reflns_limit_l_min -22
_diffrn_reflns_number 7296
_diffrn_reflns_theta_full 66.72
_diffrn_reflns_theta_max 66.72
_diffrn_reflns_theta_min 2.33
_exptl_absorpt_coefficient_mu 0.999
_exptl_absorpt_correction_T_max 0.905
_exptl_absorpt_correction_T_min 0.866
_exptl_absorpt_correction_type multi-scan
_exptl_absorpt_process_details 'SADABS (Bruker, 2006)'
_exptl_crystal_colour yellow
_exptl_crystal_density_diffrn 1.445
_exptl_crystal_density_method 'not measured'
_exptl_crystal_description prismatic
_exptl_crystal_F_000 468
_exptl_crystal_size_max 0.15
_exptl_crystal_size_mid 0.12
_exptl_crystal_size_min 0.10
_refine_diff_density_max 0.614
_refine_diff_density_min -0.354
_refine_diff_density_rms 0.055
_refine_ls_abs_structure_details 'Flack H D (1983), Acta Cryst. A39, 876-881'
_refine_ls_abs_structure_Flack 0.4(4)
_refine_ls_extinction_method none
_refine_ls_goodness_of_fit_ref 1.060
_refine_ls_hydrogen_treatment mixed
_refine_ls_matrix_type full
_refine_ls_number_parameters 283
_refine_ls_number_reflns 2586
_refine_ls_number_restraints 2
_refine_ls_restrained_S_all 1.064
_refine_ls_R_factor_all 0.0565
_refine_ls_R_factor_gt 0.0528
_refine_ls_shift/su_max 0.000
_refine_ls_shift/su_mean 0.000
_refine_ls_structure_factor_coef Fsqd
_refine_ls_weighting_details 'calc w=1/[\s^2^(Fo^2^)+(0.0993P)^2^+0.3879P] where P=(Fo^2^+2Fc^2^)/3'
_refine_ls_weighting_scheme calc
_refine_ls_wR_factor_gt 0.1483
_refine_ls_wR_factor_ref 0.1521
_reflns_number_gt 2369
_reflns_number_total 2586
_reflns_threshold_expression >2sigma(I)
_cod_data_source_file d2ob01650h2.cif
_cod_data_source_block invertida
_cod_depositor_comments
;
The following automatic conversions were performed:

data item '_symmetry_cell_setting' value 'Monoclinic' was changed to
'monoclinic' in accordance with the
/home/data/users/saulius/crontab/automatic-downloads/rss-feeds/RSC/lib/dictionaries/cif_core.dic
dictionary named 'cif_core.dic' version 2.4.2 last updated on
2011-04-26.

Automatic conversion script
Id: cif_fix_values 7556 2019-12-06 15:28:31Z antanas 
;
_cod_original_sg_symbol_Hall P2yb
_cod_original_sg_symbol_H-M P2(1)
_cod_database_code 7158900

loop_
_symmetry_equiv_pos_as_xyz
'x, y, z'
'-x, y+1/2, -z'

loop_
_atom_site_label
_atom_site_type_symbol
_atom_site_fract_x
_atom_site_fract_y
_atom_site_fract_z
_atom_site_U_iso_or_equiv
_atom_site_adp_type
_atom_site_occupancy
_atom_site_symmetry_multiplicity
_atom_site_calc_flag
_atom_site_refinement_flags
_atom_site_disorder_assembly
_atom_site_disorder_group
C1 C 0.0635(5) 0.7551(7) 0.24932(19) 0.0463(10) Uani 1 1 d . . .
H1 H 0.1799 0.7029 0.2630 0.056 Uiso 1 1 calc R . .
N1 N -0.0062(5) 0.8090(5) 0.18192(15) 0.0507(9) Uani 1 1 d . . .
H1N H 0.0517 0.7995 0.1458 0.061 Uiso 1 1 calc R . .
C2 C -0.1791(5) 0.8789(6) 0.18110(18) 0.0431(9) Uani 1 1 d . . .
C3 C -0.3068(6) 0.9460(7) 0.1257(2) 0.0529(11) Uani 1 1 d . . .
H3 H -0.2780 0.9488 0.0799 0.063 Uiso 1 1 calc R . .
C4 C -0.4742(7) 1.0071(7) 0.1404(2) 0.0602(12) Uani 1 1 d . . .
H4 H -0.5610 1.0519 0.1041 0.072 Uiso 1 1 calc R . .
C5 C -0.5196(6) 1.0040(7) 0.2104(2) 0.0602(12) Uani 1 1 d . . .
H5 H -0.6339 1.0493 0.2193 0.072 Uiso 1 1 calc R . .
C6 C -0.3966(5) 0.9349(7) 0.2647(2) 0.0484(10) Uani 1 1 d . . .
H6 H -0.4278 0.9308 0.3102 0.058 Uiso 1 1 calc R . .
C7 C -0.2239(5) 0.8707(6) 0.25100(17) 0.0400(9) Uani 1 1 d . . .
C8 C -0.0666(5) 0.7911(6) 0.29282(17) 0.0393(9) Uani 1 1 d . . .
C9 C -0.0505(5) 0.7452(6) 0.36993(17) 0.0406(9) Uani 1 1 d . . .
H9A H 0.0532 0.6636 0.3817 0.049 Uiso 1 1 calc R . .
H9B H -0.1640 0.6845 0.3783 0.049 Uiso 1 1 calc R . .
C10 C -0.0202(5) 0.9059(5) 0.41916(17) 0.0363(8) Uani 1 1 d . . .
H10 H -0.1212 0.9913 0.4052 0.044 Uiso 1 1 calc R . .
C11 C -0.0279(5) 0.8497(6) 0.49463(17) 0.0396(9) Uani 1 1 d . . .
N2 N 0.1618(4) 0.9932(5) 0.41259(15) 0.0408(8) Uani 1 1 d . . .
H2A H 0.2541 0.9143 0.4213 0.061 Uiso 1 1 calc R . .
H2B H 0.1813 1.0818 0.4434 0.061 Uiso 1 1 calc R . .
H2C H 0.1587 1.0355 0.3691 0.061 Uiso 1 1 calc R . .
C12 C 0.3266(5) 0.9358(6) 0.80831(18) 0.0424(9) Uani 1 1 d . . .
H12 H 0.4040 0.9590 0.7745 0.051 Uiso 1 1 calc R . .
O1 O 0.1216(4) 0.8489(5) 0.53662(12) 0.0550(8) Uani 1 1 d . . .
O2 O -0.1839(4) 0.7990(5) 0.50792(13) 0.0536(8) Uani 1 1 d . . .
C13 C 0.3828(5) 0.9785(6) 0.87849(19) 0.0410(9) Uani 1 1 d . . .
C14 C 0.2773(6) 0.9425(6) 0.93107(18) 0.0433(9) Uani 1 1 d . . .
H14 H 0.3191 0.9695 0.9780 0.052 Uiso 1 1 calc R . .
C15 C 0.1036(5) 0.8628(6) 0.90976(17) 0.0411(8) Uani 1 1 d . . .
C16 C 0.0400(5) 0.8202(6) 0.84130(19) 0.0418(9) Uani 1 1 d . . .
H16 H -0.0766 0.7670 0.8293 0.050 Uiso 1 1 calc R . .
C17 C 0.1523(5) 0.8575(6) 0.78947(18) 0.0406(8) Uani 1 1 d . . .
C18 C 0.0794(6) 0.8137(6) 0.71498(19) 0.0456(10) Uani 1 1 d . . .
O3 O 0.1978(4) 0.8481(5) 0.67117(13) 0.0518(7) Uani 1 1 d . . .
H3A H 0.1406 0.8596 0.6312 0.078 Uiso 1 1 calc R . .
O4 O -0.0759(4) 0.7493(5) 0.69830(15) 0.0631(9) Uani 1 1 d . . .
N3 N -0.0131(5) 0.8214(6) 0.96470(17) 0.0551(10) Uani 1 1 d . . .
O5 O -0.1645(5) 0.7510(7) 0.94692(18) 0.0850(12) Uani 1 1 d . . .
O6 O 0.0457(5) 0.8658(7) 1.02535(14) 0.0833(14) Uani 1 1 d . . .
N4 N 0.5670(4) 1.0607(6) 0.89887(17) 0.0502(9) Uani 1 1 d . . .
O7 O 0.6090(5) 1.1099(6) 0.95982(16) 0.0726(11) Uani 1 1 d . . .
O8 O 0.6695(4) 1.0782(6) 0.85359(16) 0.0721(11) Uani 1 1 d . . .
O9 O -0.5289(5) 0.7626(7) 0.42540(19) 0.0804(10) Uiso 1 1 d D . .
H9 H -0.4946 0.7717 0.4679 0.121 Uiso 1 1 calc R . .
C19 C -0.5482(14) 0.5716(15) 0.4059(5) 0.153(4) Uiso 1 1 d D . .
H19A H -0.4347 0.5101 0.4239 0.230 Uiso 1 1 calc R . .
H19B H -0.5711 0.5605 0.3555 0.230 Uiso 1 1 calc R . .
H19C H -0.6510 0.5212 0.4259 0.230 Uiso 1 1 calc R . .

loop_
_atom_site_aniso_label
_atom_site_aniso_U_11
_atom_site_aniso_U_22
_atom_site_aniso_U_33
_atom_site_aniso_U_23
_atom_site_aniso_U_13
_atom_site_aniso_U_12
C1 0.048(2) 0.054(3) 0.0377(17) -0.0068(19) 0.0078(15) 0.001(2)
N1 0.0632(19) 0.058(3) 0.0337(15) -0.0011(16) 0.0167(13) 0.0002(19)
C2 0.054(2) 0.040(2) 0.0352(17) -0.0020(17) 0.0044(15) -0.0089(19)
C3 0.070(3) 0.053(3) 0.0329(18) 0.0013(19) -0.0008(17) -0.011(2)
C4 0.066(3) 0.052(3) 0.056(3) 0.008(2) -0.015(2) -0.007(2)
C5 0.051(2) 0.064(3) 0.063(3) 0.000(2) -0.0001(19) 0.002(2)
C6 0.042(2) 0.056(3) 0.047(2) -0.002(2) 0.0071(16) -0.004(2)
C7 0.053(2) 0.037(2) 0.0297(16) -0.0008(16) 0.0045(14) -0.0071(18)
C8 0.0460(19) 0.041(2) 0.0302(16) -0.0060(17) 0.0045(13) -0.0065(18)
C9 0.050(2) 0.037(2) 0.0339(17) 0.0004(17) 0.0055(14) 0.0000(17)
C10 0.0408(17) 0.038(2) 0.0299(16) 0.0025(15) 0.0049(13) 0.0005(16)
C11 0.049(2) 0.040(2) 0.0304(16) 0.0001(16) 0.0074(14) 0.0053(19)
N2 0.0468(16) 0.044(2) 0.0318(14) -0.0019(14) 0.0058(12) -0.0033(15)
C12 0.052(2) 0.044(2) 0.0318(17) 0.0061(16) 0.0074(14) 0.0061(18)
O1 0.0602(15) 0.074(2) 0.0298(12) 0.0067(14) 0.0024(11) -0.0049(16)
O2 0.0524(15) 0.062(2) 0.0487(14) 0.0143(15) 0.0162(12) 0.0005(15)
C13 0.0458(19) 0.037(2) 0.0396(18) 0.0011(17) 0.0038(15) -0.0020(18)
C14 0.059(2) 0.042(2) 0.0288(16) 0.0033(17) 0.0062(15) 0.0055(19)
C15 0.0516(19) 0.039(2) 0.0351(17) 0.0042(17) 0.0160(14) 0.0056(18)
C16 0.0471(19) 0.036(2) 0.0422(18) 0.0008(17) 0.0074(14) 0.0015(18)
C17 0.054(2) 0.035(2) 0.0337(16) 0.0031(16) 0.0070(14) 0.0077(19)
C18 0.060(2) 0.039(2) 0.0366(18) -0.0009(18) 0.0031(16) 0.005(2)
O3 0.0678(16) 0.057(2) 0.0295(11) 0.0023(13) 0.0048(10) -0.0005(16)
O4 0.0655(18) 0.077(3) 0.0466(15) -0.0168(17) 0.0060(13) -0.0097(18)
N3 0.062(2) 0.061(3) 0.0456(19) 0.0095(18) 0.0200(15) 0.004(2)
O5 0.085(2) 0.101(3) 0.076(2) 0.001(2) 0.0317(18) -0.038(2)
O6 0.077(2) 0.139(4) 0.0377(16) 0.000(2) 0.0241(14) 0.000(3)
N4 0.0479(17) 0.057(2) 0.0442(18) 0.0068(17) 0.0013(14) -0.0052(17)
O7 0.077(2) 0.088(3) 0.0468(17) -0.0032(18) -0.0088(14) -0.020(2)
O8 0.0629(18) 0.095(3) 0.0602(19) 0.0030(19) 0.0160(15) -0.024(2)

loop_
_atom_type_symbol
_atom_type_description
_atom_type_scat_dispersion_real
_atom_type_scat_dispersion_imag
_atom_type_scat_source
C C 0.0181 0.0091 'International Tables Vol C Tables 4.2.6.8 and 6.1.1.4'
H H 0.0000 0.0000 'International Tables Vol C Tables 4.2.6.8 and 6.1.1.4'
N N 0.0311 0.0180 'International Tables Vol C Tables 4.2.6.8 and 6.1.1.4'
O O 0.0492 0.0322 'International Tables Vol C Tables 4.2.6.8 and 6.1.1.4'

loop_
_geom_angle_atom_site_label_1
_geom_angle_atom_site_label_2
_geom_angle_atom_site_label_3
_geom_angle
_geom_angle_site_symmetry_1
_geom_angle_site_symmetry_3
_geom_angle_publ_flag
C8 C1 N1 108.8(3) . . ?
C8 C1 H1 125.6 . . ?
N1 C1 H1 125.6 . . ?
C2 N1 C1 109.7(3) . . ?
C2 N1 H1N 125.1 . . ?
C1 N1 H1N 125.1 . . ?
N1 C2 C3 131.1(3) . . ?
N1 C2 C7 107.8(3) . . ?
C3 C2 C7 121.1(4) . . ?
C4 C3 C2 118.3(4) . . ?
C4 C3 H3 120.9 . . ?
C2 C3 H3 120.9 . . ?
C3 C4 C5 121.3(4) . . ?
C3 C4 H4 119.3 . . ?
C5 C4 H4 119.3 . . ?
C6 C5 C4 120.7(4) . . ?
C6 C5 H5 119.7 . . ?
C4 C5 H5 119.7 . . ?
C5 C6 C7 119.1(4) . . ?
C5 C6 H6 120.4 . . ?
C7 C6 H6 120.4 . . ?
C6 C7 C2 119.4(3) . . ?
C6 C7 C8 134.5(3) . . ?
C2 C7 C8 106.1(3) . . ?
C1 C8 C7 107.5(3) . . ?
C1 C8 C9 126.1(3) . . ?
C7 C8 C9 126.3(3) . . ?
C8 C9 C10 114.0(3) . . ?
C8 C9 H9A 108.8 . . ?
C10 C9 H9A 108.8 . . ?
C8 C9 H9B 108.8 . . ?
C10 C9 H9B 108.8 . . ?
H9A C9 H9B 107.6 . . ?
N2 C10 C11 110.9(3) . . ?
N2 C10 C9 110.3(3) . . ?
C11 C10 C9 110.2(3) . . ?
N2 C10 H10 108.5 . . ?
C11 C10 H10 108.5 . . ?
C9 C10 H10 108.5 . . ?
O2 C11 O1 125.9(3) . . ?
O2 C11 C10 115.9(3) . . ?
O1 C11 C10 118.0(3) . . ?
C10 N2 H2A 109.5 . . ?
C10 N2 H2B 109.5 . . ?
H2A N2 H2B 109.5 . . ?
C10 N2 H2C 109.5 . . ?
H2A N2 H2C 109.5 . . ?
H2B N2 H2C 109.5 . . ?
C13 C12 C17 118.7(3) . . ?
C13 C12 H12 120.7 . . ?
C17 C12 H12 120.7 . . ?
C14 C13 C12 123.3(4) . . ?
C14 C13 N4 117.6(3) . . ?
C12 C13 N4 119.0(3) . . ?
C13 C14 C15 116.0(3) . . ?
C13 C14 H14 122.0 . . ?
C15 C14 H14 122.0 . . ?
C16 C15 C14 123.1(3) . . ?
C16 C15 N3 119.3(4) . . ?
C14 C15 N3 117.6(3) . . ?
C15 C16 C17 119.1(4) . . ?
C15 C16 H16 120.4 . . ?
C17 C16 H16 120.4 . . ?
C12 C17 C16 119.7(3) . . ?
C12 C17 C18 121.8(3) . . ?
C16 C17 C18 118.5(4) . . ?
O4 C18 O3 124.8(3) . . ?
O4 C18 C17 121.7(4) . . ?
O3 C18 C17 113.5(3) . . ?
C18 O3 H3A 109.5 . . ?
O5 N3 O6 124.0(3) . . ?
O5 N3 C15 118.3(3) . . ?
O6 N3 C15 117.7(4) . . ?
O7 N4 O8 123.5(4) . . ?
O7 N4 C13 118.3(3) . . ?
O8 N4 C13 118.2(3) . . ?
C19 O9 H9 109.5 . . ?
O9 C19 H19A 109.5 . . ?
O9 C19 H19B 109.5 . . ?
H19A C19 H19B 109.5 . . ?
O9 C19 H19C 109.5 . . ?
H19A C19 H19C 109.5 . . ?
H19B C19 H19C 109.5 . . ?

loop_
_geom_bond_atom_site_label_1
_geom_bond_atom_site_label_2
_geom_bond_distance
_geom_bond_site_symmetry_2
_geom_bond_publ_flag
C1 C8 1.367(5) . ?
C1 N1 1.378(5) . ?
C1 H1 0.9300 . ?
N1 C2 1.352(5) . ?
N1 H1N 0.8600 . ?
C2 C3 1.397(6) . ?
C2 C7 1.423(5) . ?
C3 C4 1.359(7) . ?
C3 H3 0.9300 . ?
C4 C5 1.425(7) . ?
C4 H4 0.9300 . ?
C5 C6 1.370(6) . ?
C5 H5 0.9300 . ?
C6 C7 1.395(5) . ?
C6 H6 0.9300 . ?
C7 C8 1.424(5) . ?
C8 C9 1.506(5) . ?
C9 C10 1.532(5) . ?
C9 H9A 0.9700 . ?
C9 H9B 0.9700 . ?
C10 N2 1.489(5) . ?
C10 C11 1.515(5) . ?
C10 H10 0.9800 . ?
C11 O2 1.248(5) . ?
C11 O1 1.250(4) . ?
N2 H2A 0.8900 . ?
N2 H2B 0.8900 . ?
N2 H2C 0.8900 . ?
C12 C13 1.386(5) . ?
C12 C17 1.389(6) . ?
C12 H12 0.9300 . ?
C13 C14 1.373(5) . ?
C13 N4 1.467(5) . ?
C14 C15 1.397(6) . ?
C14 H14 0.9300 . ?
C15 C16 1.364(5) . ?
C15 N3 1.472(5) . ?
C16 C17 1.397(5) . ?
C16 H16 0.9300 . ?
C17 C18 1.486(5) . ?
C18 O4 1.220(5) . ?
C18 O3 1.306(5) . ?
O3 H3A 0.8200 . ?
N3 O5 1.217(5) . ?
N3 O6 1.225(4) . ?
N4 O7 1.221(4) . ?
N4 O8 1.224(4) . ?
O9 C19 1.489(12) . ?
O9 H9 0.8200 . ?
C19 H19A 0.9600 . ?
C19 H19B 0.9600 . ?
C19 H19C 0.9600 . ?
